data_7058710
loop_
_publ_author_name
'He, Jiangrong'
'Wang, Jun'
'Xu, Qiuxia'
'Wu, Xiren'
'Dutta, Archisman'
'Kumar, Abhinav'
'Muddassir, Mohd.'
'Alowais, Ahmad'
'Abduh, Naaser A. Y.'

_publ_section_title
;
 Syntheses and crystal structures of new dinuclear lanthanide complexes
 based on 3-(4-hydroxyphenyl)propanoic acid: Hirshfeld surface analyses
 and photoluminescence sensing
;
_journal_issue 34
_journal_name_full 'New Journal of Chemistry'
_journal_page_first 13499
_journal_paper_doi 10.1039/C9NJ02213A
_journal_volume 43
_journal_year 2019
_chemical_formula_moiety 'C74 H70 N4 O18 Yb2, 4(H2 O), 2(C10 H8 N2)'
_chemical_formula_sum 'C94 H94 N8 O22 Yb2'
_chemical_formula_weight 2033.85
_space_group_crystal_system monoclinic
_space_group_IT_number 14
_space_group_name_Hall '-P 2ybc'
_space_group_name_H-M_alt 'P 1 21/c 1'
_symmetry_space_group_name_Hall '-P 2ybc'
_symmetry_space_group_name_H-M 'P 1 21/c 1'
_atom_sites_solution_hydrogens mixed
_audit_creation_date 2019-07-24
_audit_creation_method
;
Olex2 1.2
(compiled 2018.05.29 svn.r3508 for OlexSys, GUI svn.r5506)
;
_audit_update_record
;
2019-07-25 deposited with the CCDC.    2019-08-01 downloaded from the CCDC.
;
_cell_angle_alpha 90
_cell_angle_beta 91.7501(8)
_cell_angle_gamma 90
_cell_formula_units_Z 2
_cell_length_a 17.3073(9)
_cell_length_b 12.3374(6)
_cell_length_c 20.4274(10)
_cell_measurement_reflns_used 8474
_cell_measurement_temperature 293(2)
_cell_measurement_theta_max 27.8615
_cell_measurement_theta_min 2.3470
_cell_volume 4359.8(4)
_computing_cell_refinement APEX
_computing_data_collection APEX
_computing_data_reduction APEX
_computing_molecular_graphics 'Olex2 (Dolomanov et al., 2009)'
_computing_publication_material 'Olex2 (Dolomanov et al., 2009)'
_computing_structure_refinement 'ShelXL (Sheldrick, 2015)'
_computing_structure_solution 'SHELXS-2014/7 (Sheldrick, 2014)'
_diffrn_ambient_temperature 293(2)
_diffrn_measured_fraction_theta_full 0.999
_diffrn_measured_fraction_theta_max 0.972
_diffrn_measurement_device_type Bruker
_diffrn_radiation_type MoK\a
_diffrn_radiation_wavelength 0.71073
_diffrn_reflns_av_R_equivalents 0.0329
_diffrn_reflns_av_unetI/netI 0.0437
_diffrn_reflns_Laue_measured_fraction_full 0.999
_diffrn_reflns_Laue_measured_fraction_max 0.972
_diffrn_reflns_limit_h_max 22
_diffrn_reflns_limit_h_min -22
_diffrn_reflns_limit_k_max 16
_diffrn_reflns_limit_k_min -11
_diffrn_reflns_limit_l_max 26
_diffrn_reflns_limit_l_min -26
_diffrn_reflns_number 26273
_diffrn_reflns_point_group_measured_fraction_full 0.999
_diffrn_reflns_point_group_measured_fraction_max 0.972
_diffrn_reflns_theta_full 25.242
_diffrn_reflns_theta_max 28.074
_diffrn_reflns_theta_min 1.929
_exptl_absorpt_coefficient_mu 2.212
_exptl_absorpt_correction_T_max 0.7457
_exptl_absorpt_correction_T_min 0.4843
_exptl_absorpt_correction_type multi-scan
_exptl_absorpt_process_details 'SADABS 2014/5'
_exptl_crystal_colour colorless
_exptl_crystal_density_diffrn 1.549
_exptl_crystal_description prism
_exptl_crystal_F_000 2060
_exptl_crystal_size_max 0.18
_exptl_crystal_size_mid 0.15
_exptl_crystal_size_min 0.12
_refine_diff_density_max 1.089
_refine_diff_density_min -0.770
_refine_diff_density_rms 0.086
_refine_ls_extinction_method none
_refine_ls_goodness_of_fit_ref 1.026
_refine_ls_hydrogen_treatment constr
_refine_ls_matrix_type full
_refine_ls_number_parameters 574
_refine_ls_number_reflns 10302
_refine_ls_number_restraints 0
_refine_ls_restrained_S_all 1.026
_refine_ls_R_factor_all 0.0447
_refine_ls_R_factor_gt 0.0287
_refine_ls_shift/su_max 0.003
_refine_ls_shift/su_mean 0.000
_refine_ls_structure_factor_coef Fsqd
_refine_ls_weighting_details 'w=1/[\s^2^(Fo^2^)+(0.0238P)^2^+1.1526P] where P=(Fo^2^+2Fc^2^)/3'
_refine_ls_weighting_scheme calc
_refine_ls_wR_factor_gt 0.0593
_refine_ls_wR_factor_ref 0.0648
_reflns_Friedel_coverage 0.000
_reflns_number_gt 8048
_reflns_number_total 10302
_reflns_threshold_expression 'I > 2\s(I)'
_cod_data_source_file c9nj02213a2.cif
_cod_data_source_block yb
_cod_depositor_comments 'Adding full bibliography for 7058704--7058713.cif.'
_cod_database_code 7058710
_shelx_shelxl_version_number 2016/4
_shelx_space_group_comment
;
The symmetry employed for this shelxl refinement is uniquely defined
by the following loop, which should always be used as a source of
symmetry information in preference to the above space-group names.
They are only intended as comments.
;
_shelx_estimated_absorpt_t_max 0.777
_shelx_estimated_absorpt_t_min 0.692
_olex2_refinement_description
;
1. Fixed Uiso
 At 1.2 times of:
  All C(H) groups, {H1WA,H1WB} of O1W, All C(H,H) groups
 At 1.5 times of:
  All O(H) groups, {H2WA,H2WB} of O2W
2.a Riding coordinates:
 O1W(H1WA,H1WB)
2.b Free rotating group:
 O2W(H2WA,H2WB)
2.c Secondary CH2 refined with riding coordinates:
 C2(H2A,H2B), C3(H3A,H3B), C11(H11A,H11B), C12(H12A,H12B), C20(H20A,H20B),
 C21(H21A,H21B)
2.d Aromatic/amide H refined with riding coordinates:
 C38(H38), C39(H39), C40(H40), C41(H41), C44(H44), C45(H45), C46(H46),
 C47(H47), C5(H5), C6(H6A), C8(H8), C9(H9A), C14(H14), C15(H15), C17(H17),
 C18(H18), C23(H23), C24(H24), C26(H26), C27(H27), C28(H28), C29(H29), C30(H30),
  C31(H31), C34(H34), C35(H35), C36(H36), C37(H37)
2.e Idealised tetrahedral OH refined as rotating group:
 O3(H3), O6(H6), O9(H9)
;
_olex2_submission_special_instructions 'No special instructions were received'

loop_
_space_group_symop_operation_xyz
'x, y, z'
'-x, y+1/2, -z+1/2'
'-x, -y, -z'
'x, -y-1/2, z-1/2'

loop_
_atom_site_label
_atom_site_type_symbol
_atom_site_fract_x
_atom_site_fract_y
_atom_site_fract_z
_atom_site_U_iso_or_equiv
_atom_site_adp_type
_atom_site_occupancy
_atom_site_site_symmetry_order
_atom_site_calc_flag
_atom_site_refinement_flags_posn
Yb1 Yb 0.45695(2) 0.36832(2) 0.53756(2) 0.02647(4) Uani 1 1 d .
O1 O 0.52247(12) 0.27359(16) 0.45394(10) 0.0446(5) Uani 1 1 d .
O2 O 0.53458(10) 0.44783(15) 0.44405(10) 0.0334(5) Uani 1 1 d .
O3 O 0.91704(18) 0.3525(3) 0.20466(16) 0.0862(10) Uani 1 1 d .
H3 H 0.901839 0.326254 0.168580 0.129 Uiso 1 1 calc GR
O4 O 0.58093(10) 0.39502(15) 0.57217(10) 0.0351(5) Uani 1 1 d .
O5 O 0.62787(10) 0.55220(15) 0.53588(10) 0.0358(5) Uani 1 1 d .
O6 O 1.07354(12) 0.3531(2) 0.66467(12) 0.0580(7) Uani 1 1 d .
H6 H 1.104926 0.356486 0.634164 0.087 Uiso 1 1 calc GR
O7 O 0.44655(11) 0.38430(16) 0.65640(10) 0.0392(5) Uani 1 1 d .
O8 O 0.33997(11) 0.36329(16) 0.59835(10) 0.0395(5) Uani 1 1 d .
O9 O 0.43284(15) -0.11230(18) 0.75137(13) 0.0586(7) Uani 1 1 d .
H9 H 0.471801 -0.106790 0.776702 0.088 Uiso 1 1 calc GR
O1W O 0.8546(2) 0.3016(3) 0.08084(16) 0.1086(12) Uani 1 1 d .
H1WA H 0.864253 0.349283 0.052462 0.130 Uiso 1 1 d R
H1WB H 0.873203 0.241163 0.069862 0.130 Uiso 1 1 d R
O2W O 1.17813(14) 0.3508(2) 0.56741(14) 0.0688(8) Uani 1 1 d .
H2WA H 1.168842 0.293637 0.545284 0.103 Uiso 1 1 d G
H2WB H 1.226872 0.350529 0.573881 0.103 Uiso 1 1 d G
N1 N 0.49110(14) 0.18772(19) 0.58786(12) 0.0356(6) Uani 1 1 d .
N2 N 0.37703(13) 0.20759(19) 0.49678(12) 0.0355(6) Uani 1 1 d .
N3 N 0.88161(19) 0.4485(3) -0.01850(17) 0.0691(9) Uani 1 1 d .
C38 C 0.8694(3) 0.3945(4) -0.0753(2) 0.0783(13) Uani 1 1 d .
H38 H 0.853881 0.322408 -0.073080 0.094 Uiso 1 1 calc R
C39 C 0.8782(3) 0.4383(5) -0.1352(3) 0.0836(14) Uani 1 1 d .
H39 H 0.867271 0.398358 -0.172988 0.100 Uiso 1 1 calc R
C40 C 0.9038(3) 0.5440(4) -0.1389(2) 0.0829(14) Uani 1 1 d .
H40 H 0.912139 0.576043 -0.179249 0.099 Uiso 1 1 calc R
C41 C 0.9167(2) 0.6009(4) -0.0819(2) 0.0699(11) Uani 1 1 d .
H41 H 0.934208 0.672128 -0.083229 0.084 Uiso 1 1 calc R
C42 C 0.9036(2) 0.5521(3) -0.0228(2) 0.0556(10) Uani 1 1 d .
C44 C 0.9145(2) 0.5603(3) 0.1004(2) 0.0629(11) Uani 1 1 d .
H44 H 0.909276 0.485365 0.102273 0.075 Uiso 1 1 calc R
C43 C 0.9149(2) 0.6104(3) 0.0408(2) 0.0571(10) Uani 1 1 d .
N4 N 0.9216(3) 0.7178(3) 0.03611(19) 0.0880(12) Uani 1 1 d .
C45 C 0.9302(3) 0.7726(4) 0.0930(3) 0.1046(18) Uani 1 1 d .
H45 H 0.935740 0.847441 0.090502 0.126 Uiso 1 1 calc R
C46 C 0.9314(3) 0.7271(4) 0.1539(3) 0.0832(14) Uani 1 1 d .
H46 H 0.938562 0.769015 0.191479 0.100 Uiso 1 1 calc R
C47 C 0.9216(2) 0.6183(4) 0.1574(2) 0.0729(12) Uani 1 1 d .
H47 H 0.919804 0.583657 0.197737 0.087 Uiso 1 1 calc R
C1 C 0.55017(16) 0.3527(2) 0.42505(15) 0.0345(7) Uani 1 1 d .
C2 C 0.60401(18) 0.3369(3) 0.36980(17) 0.0462(8) Uani 1 1 d .
H2A H 0.589563 0.271825 0.345743 0.055 Uiso 1 1 calc R
H2B H 0.599592 0.397900 0.339969 0.055 Uiso 1 1 calc R
C3 C 0.6855(2) 0.3271(4) 0.39473(18) 0.0645(11) Uani 1 1 d .
H3A H 0.690794 0.259676 0.418841 0.077 Uiso 1 1 calc R
H3B H 0.695992 0.385820 0.425330 0.077 Uiso 1 1 calc R
C4 C 0.74634(19) 0.3296(3) 0.34266(17) 0.0480(8) Uani 1 1 d .
C5 C 0.8167(2) 0.3780(3) 0.3564(2) 0.0604(10) Uani 1 1 d .
H5 H 0.826356 0.407548 0.397758 0.072 Uiso 1 1 calc R
C6 C 0.8730(2) 0.3836(3) 0.3107(2) 0.0632(11) Uani 1 1 d .
H6A H 0.920563 0.414847 0.321595 0.076 Uiso 1 1 calc R
C7 C 0.8594(2) 0.3433(3) 0.2491(2) 0.0579(10) Uani 1 1 d .
C8 C 0.7890(2) 0.2951(3) 0.23310(19) 0.0585(10) Uani 1 1 d .
H8 H 0.779216 0.267694 0.191244 0.070 Uiso 1 1 calc R
C9 C 0.73331(19) 0.2881(3) 0.28028(18) 0.0515(9) Uani 1 1 d .
H9A H 0.686275 0.254963 0.269850 0.062 Uiso 1 1 calc R
C10 C 0.63435(16) 0.4624(2) 0.56484(14) 0.0323(6) Uani 1 1 d .
C11 C 0.71313(16) 0.4299(3) 0.59253(17) 0.0449(8) Uani 1 1 d .
H11A H 0.708217 0.413976 0.638727 0.054 Uiso 1 1 calc R
H11B H 0.728447 0.363299 0.571248 0.054 Uiso 1 1 calc R
C12 C 0.77629(18) 0.5105(3) 0.5857(2) 0.0602(11) Uani 1 1 d .
H12A H 0.765326 0.573098 0.612612 0.072 Uiso 1 1 calc R
H12B H 0.776931 0.534455 0.540534 0.072 Uiso 1 1 calc R
C13 C 0.85585(17) 0.4670(3) 0.60541(18) 0.0482(9) Uani 1 1 d .
C14 C 0.91072(19) 0.4440(3) 0.55922(18) 0.0550(9) Uani 1 1 d .
H14 H 0.898395 0.454408 0.515034 0.066 Uiso 1 1 calc R
C15 C 0.98391(19) 0.4055(3) 0.57772(18) 0.0521(9) Uani 1 1 d .
H15 H 1.019830 0.390186 0.546058 0.062 Uiso 1 1 calc R
C16 C 1.00279(17) 0.3903(3) 0.64282(17) 0.0433(8) Uani 1 1 d .
C17 C 0.94881(18) 0.4127(3) 0.68875(17) 0.0526(9) Uani 1 1 d .
H17 H 0.961062 0.402560 0.732971 0.063 Uiso 1 1 calc R
C18 C 0.87650(18) 0.4503(3) 0.66973(18) 0.0515(9) Uani 1 1 d .
H18 H 0.840712 0.464721 0.701639 0.062 Uiso 1 1 calc R
C19 C 0.37366(17) 0.3769(2) 0.65333(15) 0.0334(6) Uani 1 1 d .
C20 C 0.32730(19) 0.3872(3) 0.71388(16) 0.0437(8) Uani 1 1 d .
H20A H 0.295595 0.451886 0.710285 0.052 Uiso 1 1 calc R
H20B H 0.362448 0.396343 0.751372 0.052 Uiso 1 1 calc R
C21 C 0.27468(18) 0.2892(3) 0.72616(17) 0.0504(9) Uani 1 1 d .
H21A H 0.246136 0.302417 0.765508 0.061 Uiso 1 1 calc R
H21B H 0.237450 0.282815 0.689897 0.061 Uiso 1 1 calc R
C22 C 0.31742(17) 0.1835(3) 0.73376(16) 0.0409(7) Uani 1 1 d .
C23 C 0.3744(2) 0.1675(3) 0.78154(17) 0.0506(9) Uani 1 1 d .
H23 H 0.387029 0.224052 0.809999 0.061 Uiso 1 1 calc R
C24 C 0.41327(19) 0.0704(3) 0.78846(17) 0.0487(8) Uani 1 1 d .
H24 H 0.451568 0.062568 0.821054 0.058 Uiso 1 1 calc R
C25 C 0.39562(19) -0.0148(3) 0.74742(16) 0.0448(8) Uani 1 1 d .
C26 C 0.3379(2) -0.0014(3) 0.69995(18) 0.0574(10) Uani 1 1 d .
H26 H 0.324411 -0.058825 0.672410 0.069 Uiso 1 1 calc R
C27 C 0.3002(2) 0.0967(3) 0.69314(18) 0.0535(9) Uani 1 1 d .
H27 H 0.262128 0.104532 0.660346 0.064 Uiso 1 1 calc R
C28 C 0.54861(19) 0.1798(3) 0.63267(16) 0.0447(8) Uani 1 1 d .
H28 H 0.572433 0.243241 0.647349 0.054 Uiso 1 1 calc R
C29 C 0.5746(2) 0.0824(3) 0.65837(18) 0.0531(9) Uani 1 1 d .
H29 H 0.614425 0.080384 0.689964 0.064 Uiso 1 1 calc R
C30 C 0.5402(2) -0.0110(3) 0.63608(18) 0.0551(9) Uani 1 1 d .
H30 H 0.557215 -0.078011 0.651598 0.066 Uiso 1 1 calc R
C31 C 0.4808(2) -0.0048(3) 0.59096(17) 0.0499(9) Uani 1 1 d .
H31 H 0.456839 -0.067800 0.575683 0.060 Uiso 1 1 calc R
C32 C 0.45602(17) 0.0952(2) 0.56784(15) 0.0370(7) Uani 1 1 d .
C33 C 0.39098(17) 0.1072(2) 0.51968(16) 0.0375(7) Uani 1 1 d .
C34 C 0.3463(2) 0.0191(3) 0.49844(19) 0.0572(10) Uani 1 1 d .
H34 H 0.355567 -0.049307 0.516069 0.069 Uiso 1 1 calc R
C35 C 0.2889(2) 0.0334(3) 0.4516(2) 0.0627(11) Uani 1 1 d .
H35 H 0.258856 -0.024770 0.437054 0.075 Uiso 1 1 calc R
C36 C 0.27658(19) 0.1352(3) 0.42669(19) 0.0555(9) Uani 1 1 d .
H36 H 0.239017 0.147053 0.393940 0.067 Uiso 1 1 calc R
C37 C 0.32054(17) 0.2193(3) 0.45083(17) 0.0465(8) Uani 1 1 d .
H37 H 0.310699 0.288424 0.434463 0.056 Uiso 1 1 calc R

loop_
_atom_site_aniso_label
_atom_site_aniso_U_11
_atom_site_aniso_U_22
_atom_site_aniso_U_33
_atom_site_aniso_U_23
_atom_site_aniso_U_13
_atom_site_aniso_U_12
Yb1 0.01935(6) 0.02512(6) 0.03480(8) 0.00284(5) -0.00142(5) -0.00056(5)
O1 0.0503(13) 0.0282(11) 0.0563(14) -0.0034(10) 0.0168(11) -0.0048(9)
O2 0.0322(11) 0.0278(10) 0.0398(12) -0.0027(9) -0.0032(9) 0.0047(8)
O3 0.082(2) 0.085(2) 0.095(2) -0.0002(19) 0.0519(19) -0.0164(16)
O4 0.0217(10) 0.0339(11) 0.0494(13) 0.0095(9) -0.0052(9) -0.0019(8)
O5 0.0261(10) 0.0335(11) 0.0473(13) 0.0093(9) -0.0081(9) -0.0035(8)
O6 0.0272(11) 0.0850(19) 0.0613(16) 0.0009(14) -0.0054(11) 0.0153(12)
O7 0.0300(11) 0.0423(12) 0.0449(13) 0.0020(10) -0.0029(9) -0.0030(9)
O8 0.0279(11) 0.0537(14) 0.0370(12) 0.0000(10) 0.0021(9) -0.0032(9)
O9 0.0639(17) 0.0456(14) 0.0648(18) 0.0016(12) -0.0220(13) 0.0014(12)
O1W 0.147(3) 0.067(2) 0.114(3) 0.006(2) 0.046(2) 0.001(2)
O2W 0.0382(14) 0.100(2) 0.0679(19) -0.0159(16) 0.0020(13) -0.0029(13)
N1 0.0409(14) 0.0275(13) 0.0380(15) 0.0032(11) -0.0039(12) -0.0006(11)
N2 0.0271(12) 0.0326(13) 0.0468(16) -0.0004(11) 0.0015(11) -0.0018(10)
N3 0.061(2) 0.070(2) 0.076(2) -0.0098(19) 0.0098(18) -0.0043(17)
C38 0.068(3) 0.082(3) 0.086(4) -0.026(3) 0.020(3) -0.013(2)
C39 0.061(3) 0.112(4) 0.078(4) -0.020(3) 0.004(2) 0.006(3)
C40 0.074(3) 0.105(4) 0.071(3) 0.004(3) 0.008(3) 0.025(3)
C41 0.068(3) 0.070(3) 0.072(3) 0.006(2) 0.011(2) 0.020(2)
C42 0.0394(19) 0.056(2) 0.072(3) -0.008(2) 0.0107(18) 0.0059(16)
C44 0.051(2) 0.055(2) 0.081(3) 0.002(2) -0.023(2) -0.0006(18)
C43 0.042(2) 0.051(2) 0.078(3) 0.001(2) 0.0036(19) 0.0104(16)
N4 0.129(3) 0.050(2) 0.086(3) -0.006(2) 0.022(2) 0.005(2)
C45 0.147(5) 0.051(3) 0.117(5) -0.015(3) 0.026(4) 0.004(3)
C46 0.079(3) 0.075(3) 0.095(4) -0.023(3) -0.010(3) 0.016(3)
C47 0.057(3) 0.081(3) 0.079(3) 0.003(3) -0.023(2) 0.009(2)
C1 0.0290(15) 0.0334(17) 0.0409(18) -0.0029(13) -0.0007(13) 0.0035(12)
C2 0.0442(19) 0.0448(18) 0.051(2) 0.0052(16) 0.0170(16) 0.0111(15)
C3 0.040(2) 0.104(3) 0.050(2) 0.008(2) 0.0090(17) 0.018(2)
C4 0.0401(19) 0.055(2) 0.049(2) 0.0039(17) 0.0076(16) 0.0152(16)
C5 0.053(2) 0.068(3) 0.060(2) -0.011(2) 0.0035(19) 0.0056(19)
C6 0.049(2) 0.061(2) 0.081(3) -0.012(2) 0.015(2) -0.0112(18)
C7 0.057(2) 0.048(2) 0.071(3) 0.0049(19) 0.029(2) -0.0008(17)
C8 0.060(2) 0.061(2) 0.055(2) -0.0089(19) 0.0171(19) -0.0032(19)
C9 0.0412(19) 0.054(2) 0.059(2) 0.0011(18) 0.0089(17) -0.0006(16)
C10 0.0248(14) 0.0360(16) 0.0359(17) 0.0039(13) -0.0031(12) 0.0011(12)
C11 0.0245(15) 0.0465(19) 0.063(2) 0.0172(16) -0.0102(15) -0.0030(13)
C12 0.0282(17) 0.058(2) 0.093(3) 0.023(2) -0.0130(18) -0.0013(15)
C13 0.0219(15) 0.052(2) 0.070(3) 0.0144(18) -0.0070(16) -0.0038(13)
C14 0.0395(19) 0.074(3) 0.051(2) 0.0132(19) -0.0087(17) -0.0029(17)
C15 0.0334(17) 0.070(2) 0.053(2) -0.0002(19) 0.0020(16) 0.0071(16)
C16 0.0250(15) 0.052(2) 0.052(2) -0.0033(16) -0.0056(14) 0.0026(13)
C17 0.0325(17) 0.081(3) 0.044(2) -0.0020(18) -0.0076(15) 0.0074(17)
C18 0.0273(17) 0.069(2) 0.058(2) 0.0021(19) 0.0048(16) 0.0054(15)
C19 0.0332(15) 0.0267(15) 0.0405(18) 0.0031(13) 0.0019(13) -0.0018(12)
C20 0.0472(19) 0.046(2) 0.0378(18) -0.0009(15) 0.0071(15) 0.0051(15)
C21 0.0386(19) 0.066(2) 0.048(2) 0.0116(18) 0.0114(16) 0.0050(16)
C22 0.0323(16) 0.0473(19) 0.0433(19) 0.0111(15) 0.0055(14) -0.0053(14)
C23 0.053(2) 0.050(2) 0.048(2) -0.0021(17) -0.0069(17) -0.0078(17)
C24 0.0440(19) 0.053(2) 0.048(2) 0.0047(17) -0.0126(16) -0.0062(16)
C25 0.0426(19) 0.0450(19) 0.046(2) 0.0099(16) -0.0053(16) -0.0076(15)
C26 0.059(2) 0.053(2) 0.059(2) -0.0015(18) -0.0232(19) -0.0050(18)
C27 0.044(2) 0.062(2) 0.054(2) 0.0115(19) -0.0170(17) -0.0061(17)
C28 0.054(2) 0.0339(17) 0.045(2) 0.0034(15) -0.0102(16) 0.0008(15)
C29 0.060(2) 0.046(2) 0.052(2) 0.0101(17) -0.0108(18) 0.0090(17)
C30 0.065(2) 0.0365(19) 0.064(2) 0.0125(17) -0.003(2) 0.0108(17)
C31 0.059(2) 0.0317(17) 0.059(2) 0.0010(16) 0.0058(18) -0.0039(15)
C32 0.0422(17) 0.0294(15) 0.0400(18) 0.0022(14) 0.0094(14) -0.0010(13)
C33 0.0354(16) 0.0316(16) 0.0459(19) -0.0013(14) 0.0068(14) -0.0074(12)
C34 0.058(2) 0.0371(19) 0.076(3) 0.0042(18) -0.002(2) -0.0181(16)
C35 0.050(2) 0.055(2) 0.083(3) -0.008(2) -0.004(2) -0.0247(18)
C36 0.0362(18) 0.062(2) 0.068(3) -0.007(2) -0.0099(17) -0.0086(16)
C37 0.0326(17) 0.0443(19) 0.062(2) 0.0029(16) -0.0088(16) -0.0028(14)

loop_
_atom_type_symbol
_atom_type_description
_atom_type_scat_dispersion_real
_atom_type_scat_dispersion_imag
_atom_type_scat_source
C C 0.0033 0.0016 'International Tables Vol C Tables 4.2.6.8 and 6.1.1.4'
H H 0.0000 0.0000 'International Tables Vol C Tables 4.2.6.8 and 6.1.1.4'
N N 0.0061 0.0033 'International Tables Vol C Tables 4.2.6.8 and 6.1.1.4'
O O 0.0106 0.0060 'International Tables Vol C Tables 4.2.6.8 and 6.1.1.4'
Yb Yb -0.3850 5.5486 'International Tables Vol C Tables 4.2.6.8 and 6.1.1.4'

loop_
_geom_angle_atom_site_label_1
_geom_angle_atom_site_label_2
_geom_angle_atom_site_label_3
_geom_angle
_geom_angle_site_symmetry_1
_geom_angle_site_symmetry_3
O1 Yb1 Yb1 86.03(5) . 3_666
O1 Yb1 O2 51.86(7) . .
O1 Yb1 O7 143.21(7) . .
O1 Yb1 O8 141.48(7) . .
O1 Yb1 N1 75.38(8) . .
O1 Yb1 N2 69.46(7) . .
O1 Yb1 C1 25.52(7) . .
O1 Yb1 C19 152.75(7) . .
O2 Yb1 Yb1 34.36(4) . 3_666
O2 Yb1 Yb1 38.93(5) 3_666 3_666
O2 Yb1 O1 124.76(7) 3_666 .
O2 Yb1 O2 73.29(7) 3_666 .
O2 Yb1 O7 76.42(7) 3_666 .
O2 Yb1 O8 89.52(7) 3_666 .
O2 Yb1 N1 142.41(7) 3_666 .
O2 Yb1 N2 148.49(7) 3_666 .
O2 Yb1 C1 26.36(7) . .
O2 Yb1 C1 99.38(8) 3_666 .
O2 Yb1 C19 155.08(7) . .
O2 Yb1 C19 81.78(7) 3_666 .
O4 Yb1 Yb1 68.43(5) . 3_666
O4 Yb1 O1 80.10(7) . .
O4 Yb1 O2 75.56(7) . 3_666
O4 Yb1 O2 70.34(7) . .
O4 Yb1 O5 136.55(7) . 3_666
O4 Yb1 O7 77.07(7) . .
O4 Yb1 O8 130.31(7) . .
O4 Yb1 N1 78.03(7) . .
O4 Yb1 N2 135.80(7) . .
O4 Yb1 C1 72.99(8) . .
O4 Yb1 C19 103.75(8) . .
O5 Yb1 Yb1 68.34(5) 3_666 3_666
O5 Yb1 O1 92.86(7) 3_666 .
O5 Yb1 O2 73.81(7) 3_666 3_666
O5 Yb1 O2 71.81(6) 3_666 .
O5 Yb1 O7 123.42(7) 3_666 .
O5 Yb1 O8 79.42(7) 3_666 .
O5 Yb1 N1 141.75(7) 3_666 .
O5 Yb1 N2 77.74(7) 3_666 .
O5 Yb1 C1 82.41(8) 3_666 .
O5 Yb1 C19 101.56(8) 3_666 .
O7 Yb1 Yb1 111.28(5) . 3_666
O7 Yb1 O2 139.84(6) . .
O7 Yb1 N1 71.93(7) . .
O7 Yb1 N2 109.39(7) . .
O7 Yb1 C1 149.82(8) . .
O7 Yb1 C19 26.72(7) . .
O8 Yb1 Yb1 124.10(5) . 3_666
O8 Yb1 O2 149.55(6) . .
O8 Yb1 O7 53.28(7) . .
O8 Yb1 N1 87.55(7) . .
O8 Yb1 N2 72.03(7) . .
O8 Yb1 C1 156.67(8) . .
O8 Yb1 C19 26.57(7) . .
N1 Yb1 Yb1 143.98(6) . 3_666
N1 Yb1 O2 121.40(7) . .
N1 Yb1 N2 64.03(8) . .
N1 Yb1 C1 97.91(8) . .
N1 Yb1 C19 79.05(8) . .
N2 Yb1 Yb1 136.86(6) . 3_666
N2 Yb1 O2 110.27(7) . .
N2 Yb1 C1 89.93(8) . .
N2 Yb1 C19 90.99(8) . .
C1 Yb1 Yb1 60.54(6) . 3_666
C19 Yb1 Yb1 120.71(5) . 3_666
C19 Yb1 C1 176.03(8) . .
C1 O1 Yb1 98.84(17) . .
Yb1 O2 Yb1 106.71(7) 3_666 .
C1 O2 Yb1 89.73(17) . .
C1 O2 Yb1 161.54(19) . 3_666
C10 O4 Yb1 138.92(18) . .
C10 O5 Yb1 137.00(18) . 3_666
C19 O7 Yb1 92.77(18) . .
C19 O8 Yb1 94.74(17) . .
C28 N1 Yb1 120.37(19) . .
C28 N1 C32 117.7(3) . .
C32 N1 Yb1 121.8(2) . .
C33 N2 Yb1 120.97(19) . .
C37 N2 Yb1 121.5(2) . .
C37 N2 C33 117.5(3) . .
C42 N3 C38 116.9(4) . .
N3 C38 C39 124.2(5) . .
C38 C39 C40 118.2(5) . .
C41 C40 C39 118.8(5) . .
C40 C41 C42 119.6(4) . .
N3 C42 C41 122.2(4) . .
N3 C42 C43 115.6(4) . .
C41 C42 C43 122.2(4) . .
C43 C44 C47 121.3(4) . .
C44 C43 C42 123.6(4) . .
N4 C43 C42 115.2(4) . .
N4 C43 C44 121.1(4) . .
C43 N4 C45 116.4(4) . .
N4 C45 C46 125.3(5) . .
C47 C46 C45 117.1(5) . .
C46 C47 C44 118.8(4) . .
O1 C1 Yb1 55.64(15) . .
O1 C1 O2 119.5(3) . .
O1 C1 C2 120.8(3) . .
O2 C1 Yb1 63.91(15) . .
O2 C1 C2 119.6(3) . .
C2 C1 Yb1 174.3(2) . .
C3 C2 C1 110.9(3) . .
C2 C3 C4 115.3(3) . .
C5 C4 C3 119.5(3) . .
C5 C4 C9 117.8(3) . .
C9 C4 C3 122.7(3) . .
C6 C5 C4 121.6(4) . .
C7 C6 C5 120.2(4) . .
O3 C7 C8 122.0(4) . .
C6 C7 O3 118.0(4) . .
C6 C7 C8 120.0(3) . .
C9 C8 C7 119.2(4) . .
C4 C9 C8 121.3(3) . .
O4 C10 O5 125.7(3) . .
O4 C10 C11 116.0(2) . .
O5 C10 C11 118.4(2) . .
C12 C11 C10 116.3(3) . .
C11 C12 C13 113.7(3) . .
C14 C13 C12 121.7(3) . .
C18 C13 C12 121.0(3) . .
C18 C13 C14 117.3(3) . .
C13 C14 C15 121.3(3) . .
C16 C15 C14 119.8(3) . .
O6 C16 C15 123.0(3) . .
O6 C16 C17 117.7(3) . .
C17 C16 C15 119.2(3) . .
C16 C17 C18 120.4(3) . .
C13 C18 C17 122.0(3) . .
O7 C19 Yb1 60.51(15) . .
O7 C19 C20 120.7(3) . .
O8 C19 Yb1 58.69(15) . .
O8 C19 O7 119.2(3) . .
O8 C19 C20 120.1(3) . .
C20 C19 Yb1 176.9(2) . .
C19 C20 C21 113.7(3) . .
C22 C21 C20 114.0(3) . .
C23 C22 C21 122.4(3) . .
C23 C22 C27 116.7(3) . .
C27 C22 C21 120.9(3) . .
C24 C23 C22 122.2(3) . .
C25 C24 C23 120.2(3) . .
O9 C25 C24 122.8(3) . .
O9 C25 C26 118.4(3) . .
C24 C25 C26 118.7(3) . .
C27 C26 C25 120.4(3) . .
C26 C27 C22 121.8(3) . .
N1 C28 C29 123.5(3) . .
C30 C29 C28 118.2(3) . .
C31 C30 C29 119.3(3) . .
C30 C31 C32 120.0(3) . .
N1 C32 C31 121.2(3) . .
N1 C32 C33 116.2(3) . .
C31 C32 C33 122.5(3) . .
N2 C33 C32 116.7(2) . .
N2 C33 C34 121.2(3) . .
C34 C33 C32 122.1(3) . .
C35 C34 C33 120.0(3) . .
C36 C35 C34 118.6(3) . .
C35 C36 C37 118.8(3) . .
N2 C37 C36 123.7(3) . .

loop_
_geom_bond_atom_site_label_1
_geom_bond_atom_site_label_2
_geom_bond_distance
_geom_bond_site_symmetry_2
Yb1 Yb1 3.9080(3) 3_666
Yb1 O1 2.385(2) .
Yb1 O2 2.3030(19) 3_666
Yb1 O2 2.5638(19) .
Yb1 O4 2.2628(18) .
Yb1 O5 2.2875(18) 3_666
Yb1 O7 2.448(2) .
Yb1 O8 2.4080(19) .
Yb1 N1 2.516(2) .
Yb1 N2 2.544(2) .
Yb1 C1 2.855(3) .
Yb1 C19 2.809(3) .
O1 C1 1.245(3) .
O2 Yb1 2.3030(19) 3_666
O2 C1 1.267(3) .
O3 C7 1.374(4) .
O4 C10 1.256(3) .
O5 Yb1 2.2875(18) 3_666
O5 C10 1.259(3) .
O6 C16 1.370(3) .
O7 C19 1.264(3) .
O8 C19 1.261(3) .
O9 C25 1.366(4) .
N1 C28 1.335(4) .
N1 C32 1.351(4) .
N2 C33 1.343(4) .
N2 C37 1.342(4) .
N3 C38 1.350(5) .
N3 C42 1.337(5) .
C38 C39 1.351(6) .
C39 C40 1.380(6) .
C40 C41 1.372(6) .
C41 C42 1.373(5) .
C42 C43 1.493(5) .
C44 C43 1.365(5) .
C44 C47 1.369(6) .
C43 N4 1.334(5) .
N4 C45 1.349(6) .
C45 C46 1.365(6) .
C46 C47 1.355(6) .
C1 C2 1.498(4) .
C2 C3 1.490(5) .
C3 C4 1.519(5) .
C4 C5 1.378(5) .
C4 C9 1.385(5) .
C5 C6 1.372(5) .
C6 C7 1.366(5) .
C7 C8 1.386(5) .
C8 C9 1.386(4) .
C10 C11 1.514(4) .
C11 C12 1.487(4) .
C12 C13 1.520(4) .
C13 C14 1.388(5) .
C13 C18 1.367(5) .
C14 C15 1.394(4) .
C15 C16 1.373(5) .
C16 C17 1.372(4) .
C17 C18 1.379(4) .
C19 C20 1.500(4) .
C20 C21 1.539(4) .
C21 C22 1.505(4) .
C22 C23 1.381(4) .
C22 C27 1.382(5) .
C23 C24 1.379(5) .
C24 C25 1.373(4) .
C25 C26 1.380(4) .
C26 C27 1.380(5) .
C28 C29 1.381(4) .
C29 C30 1.369(5) .
C30 C31 1.362(5) .
C31 C32 1.384(4) .
C32 C33 1.480(4) .
C33 C34 1.395(4) .
C34 C35 1.370(5) .
C35 C36 1.369(5) .
C36 C37 1.369(4) .
